data_7203673
loop_
_publ_author_name
'Stefania Tanase'
'Ferry Prins'
'Jan M. M. Smits'
'Ren\'e de Gelder'

_publ_section_title
;
 Three-dimensional
 Ln<small><sup>III</sup></small>--W<small><sup>IV</sup></small>
 complexes with cyanido and carboxylato bridges
;
_journal_issue 12
_journal_name_full CrystEngComm
_journal_page_first 863
_journal_paper_doi 10.1039/b614215j
_journal_volume 8
_journal_year 2006
_chemical_formula_sum 'C25 H44 N12 Nd2 O17 W'
_chemical_formula_weight 1257.05
_chemical_name_systematic
;
?
;
_space_group_IT_number 14
_symmetry_cell_setting monoclinic
_symmetry_space_group_name_Hall '-P 2ybc'
_symmetry_space_group_name_H-M 'P 1 21/c 1'
_atom_sites_solution_hydrogens geom
_atom_sites_solution_primary direct
_atom_sites_solution_secondary difmap
_audit_creation_date 2006-09-25
_audit_creation_method 'SHELXL, adapted and expanded'
_cell_angle_alpha 90.00
_cell_angle_beta 98.385(5)
_cell_angle_gamma 90.00
_cell_formula_units_Z 4
_cell_length_a 10.9221(5)
_cell_length_b 19.266(2)
_cell_length_c 19.4537(9)
_cell_measurement_reflns_used 438
_cell_measurement_temperature 208(2)
_cell_measurement_theta_max 27.500
_cell_measurement_theta_min 2.110
_cell_volume 4049.8(5)
_computing_data_collection
;
Nonius "Collect" program suite (Nonius, 1999)
;
_computing_data_reduction
;
Nonius "EvalCCD" program suite (Duisenberg, 1998)
;
_computing_molecular_graphics
;
PLATON (Spek, 2003)
;
_computing_structure_refinement 'SHELXL-97 (Sheldrick, 1997)'
_computing_structure_solution
;
DIRDIF (Beurskens et al., 1996),
PATTY (Beurskens et al., 1987)
;
_diffrn_ambient_temperature 208(2)
_diffrn_detector_area_resol_mean 18.4
_diffrn_measured_fraction_theta_full 0.951
_diffrn_measured_fraction_theta_max 0.926
_diffrn_measurement_device 'Nonius KappaCCD'
_diffrn_measurement_method 'area detector \f and \w scan'
_diffrn_radiation_monochromator graphite
_diffrn_radiation_source 'fine-focus sealed tube'
_diffrn_radiation_type MoK\a
_diffrn_radiation_wavelength 0.71073
_diffrn_reflns_av_R_equivalents 0.0266
_diffrn_reflns_av_sigmaI/netI 0.0223
_diffrn_reflns_limit_h_max 13
_diffrn_reflns_limit_h_min -14
_diffrn_reflns_limit_k_max 25
_diffrn_reflns_limit_k_min -25
_diffrn_reflns_limit_l_max 25
_diffrn_reflns_limit_l_min -25
_diffrn_reflns_number 55238
_diffrn_reflns_theta_full 25.00
_diffrn_reflns_theta_max 27.50
_diffrn_reflns_theta_min 2.11
_diffrn_standards_decay_% 0.000
_diffrn_standards_interval_time 0
_diffrn_standards_number 0
_exptl_absorpt_coefficient_mu 5.443
_exptl_absorpt_correction_T_max 1.000
_exptl_absorpt_correction_T_min 1.000
_exptl_absorpt_correction_type multi-scan
_exptl_absorpt_process_details 'SADABS multiscan (Sheldrick, 1996)'
_exptl_crystal_colour 'translucent light red'
_exptl_crystal_density_diffrn 2.062
_exptl_crystal_density_method 'not measured'
_exptl_crystal_description 'regular fragment'
_exptl_crystal_F_000 2432
_exptl_crystal_size_max 0.14
_exptl_crystal_size_mid 0.13
_exptl_crystal_size_min 0.12
_refine_diff_density_max 1.267
_refine_diff_density_min -0.957
_refine_diff_density_rms 0.133
_refine_ls_extinction_method none
_refine_ls_goodness_of_fit_all 1.131
_refine_ls_goodness_of_fit_ref 1.131
_refine_ls_hydrogen_treatment mixed
_refine_ls_matrix_type full
_refine_ls_number_parameters 579
_refine_ls_number_reflns 8869
_refine_ls_number_restraints 2
_refine_ls_restrained_S_all 1.131
_refine_ls_R_factor_all 0.0345
_refine_ls_R_factor_gt 0.0254
_refine_ls_R_factor_obs 0.0254
_refine_ls_shift/esd_max 0.002
_refine_ls_shift/esd_mean 0.000
_refine_ls_shift/su_max 0.002
_refine_ls_shift/su_mean 0.000
_refine_ls_structure_factor_coef Fsqd
_refine_ls_weighting_details
;
w=1/[\s^2^(Fo^2^)+(0.0145P)^2^+20.7661P] where P=(Fo^2^+2Fc^2^)/3
;
_refine_ls_weighting_scheme calc
_refine_ls_wR_factor_all 0.0585
_refine_ls_wR_factor_gt 0.0555
_refine_ls_wR_factor_obs 0.0555
_refine_ls_wR_factor_ref 0.0585
_reflns_number_gt 7705
_reflns_number_observed 7705
_reflns_number_total 8869
_reflns_observed_criterion >2sigma(I)
_reflns_threshold_expression >2sigma(I)
_cod_data_source_file b614215j.txt
_cod_data_source_block LEID41
_cod_depositor_comments
;
The following automatic conversions were performed:
'_geom_angle_publ_flag' value 'Y' changed to 'y' according to
'/home/saulius/struct/CIF-dictionaries/cif_core.dic' dictionary named
'cif_core.dic' version 2.4.1 from 2010-06-29 (164
times).

'_geom_bond_publ_flag' value 'Y' changed to 'y' according to
'/home/saulius/struct/CIF-dictionaries/cif_core.dic' dictionary named
'cif_core.dic' version 2.4.1 from 2010-06-29 (81 time).

Automatic conversion script
Id: cif_fix_enum 1527 2010-12-29 10:47:43Z saulius 
;
_cod_original_cell_volume 4049.7(6)
_cod_original_sg_symbol_H-M 'P 21/c'
_cod_database_code 7203673

loop_
_symmetry_equiv_pos_as_xyz
'x, y, z'
'-x, y+1/2, -z+1/2'
'-x, -y, -z'
'x, -y-1/2, z-1/2'

loop_
_atom_site_label
_atom_site_type_symbol
_atom_site_fract_x
_atom_site_fract_y
_atom_site_fract_z
_atom_site_U_iso_or_equiv
_atom_site_adp_type
_atom_site_occupancy
_atom_site_calc_flag
_atom_site_refinement_flags
_atom_site_disorder_assembly
_atom_site_disorder_group
Nd1 Nd 0.58499(2) 0.374858(11) 0.857841(11) 0.01186(5) Uani 1 d . . .
N10 N 0.7571(3) 0.46377(19) 0.91766(19) 0.0187(8) Uani 1 d . . .
C11 C 0.7443(4) 0.5092(2) 0.9683(2) 0.0232(10) Uani 1 d . . .
H11 H 0.6756 0.5049 0.9920 0.028 Uiso 1 calc R . .
C12 C 0.8286(4) 0.5624(2) 0.9872(2) 0.0227(10) Uani 1 d . . .
N13 N 0.9299(4) 0.5684(2) 0.9560(2) 0.0241(9) Uani 1 d . . .
C14 C 0.9458(4) 0.5225(2) 0.9063(2) 0.0210(10) Uani 1 d . . .
H14 H 1.0165 0.5256 0.8841 0.025 Uiso 1 calc R . .
C15 C 0.8595(4) 0.4704(2) 0.8869(2) 0.0173(9) Uani 1 d . . .
C16 C 0.8074(5) 0.6147(3) 1.0411(3) 0.0351(13) Uani 1 d . . .
H16A H 0.8711 0.6100 1.0811 0.053 Uiso 1 calc R . .
H16B H 0.7269 0.6069 1.0551 0.053 Uiso 1 calc R . .
H16C H 0.8104 0.6610 1.0219 0.053 Uiso 1 calc R . .
C17 C 0.8723(4) 0.4201(2) 0.8294(2) 0.0180(9) Uani 1 d . . .
O18 O 0.9733(3) 0.41804(18) 0.80584(17) 0.0265(8) Uani 1 d . . .
O19 O 0.7794(3) 0.38367(17) 0.80802(17) 0.0235(7) Uani 1 d . . .
N20 N 0.4680(3) 0.25919(18) 0.88886(18) 0.0163(8) Uani 1 d . . .
C21 C 0.5155(4) 0.2078(2) 0.9291(2) 0.0207(10) Uani 1 d . . .
H21 H 0.5976 0.2115 0.9513 0.025 Uiso 1 calc R . .
C22 C 0.4477(5) 0.1480(2) 0.9398(2) 0.0217(10) Uani 1 d . . .
N23 N 0.3331(4) 0.1399(2) 0.9067(2) 0.0270(9) Uani 1 d . . .
C24 C 0.2846(5) 0.1920(2) 0.8659(3) 0.0252(11) Uani 1 d . . .
H24 H 0.2035 0.1877 0.8423 0.030 Uiso 1 calc R . .
C25 C 0.3510(4) 0.2521(2) 0.8575(2) 0.0172(9) Uani 1 d . . .
C26 C 0.5012(5) 0.0924(3) 0.9883(3) 0.0315(12) Uani 1 d . . .
H26A H 0.4476 0.0846 1.0232 0.047 Uiso 1 calc R . .
H26B H 0.5825 0.1065 1.0109 0.047 Uiso 1 calc R . .
H26C H 0.5085 0.0498 0.9626 0.047 Uiso 1 calc R . .
C27 C 0.2968(4) 0.3122(2) 0.8150(2) 0.0187(9) Uani 1 d . . .
O28 O 0.1881(3) 0.30659(17) 0.78336(19) 0.0278(8) Uani 1 d . . .
O29 O 0.3637(3) 0.36547(16) 0.81437(17) 0.0218(7) Uani 1 d . . .
N31 N 0.4887(4) 0.49207(19) 0.87334(19) 0.0202(8) Uani 1 d . . .
N32 N 0.5448(4) 0.37689(19) 0.9820(2) 0.0219(8) Uani 1 d . . .
N33 N 0.5766(4) 0.2865(2) 0.7631(2) 0.0238(9) Uani 1 d . . .
O41 O 0.7470(3) 0.29703(18) 0.92242(18) 0.0266(8) Uani 1 d . . .
C41 C 0.811(2) 0.2476(17) 0.8902(18) 0.50(3) Uiso 1 d D . .
H41A H 0.8378 0.2206 0.9325 0.596 Uiso 1 calc R A 1
H41B H 0.8826 0.2772 0.8864 0.596 Uiso 1 calc R A 1
C42A C 0.8447(11) 0.1910(6) 0.8392(6) 0.040(3) Uani 0.50 d PD B 1
H42A H 0.7702 0.1666 0.8193 0.060 Uiso 0.50 calc PR B 1
H42B H 0.9026 0.1584 0.8642 0.060 Uiso 0.50 calc PR B 1
H42C H 0.8823 0.2127 0.8025 0.060 Uiso 0.50 calc PR B 1
C42B C 0.9508(13) 0.2468(9) 0.8755(8) 0.063(4) Uani 0.50 d PD B 2
H42D H 0.9769 0.2938 0.8673 0.094 Uiso 0.50 calc PR B 2
H42E H 0.9569 0.2186 0.8348 0.094 Uiso 0.50 calc PR B 2
H42F H 1.0037 0.2276 0.9153 0.094 Uiso 0.50 calc PR B 2
O43 O 0.5519(4) 0.44814(18) 0.74683(17) 0.0317(8) Uani 1 d . . .
C43 C 0.5836(7) 0.4364(4) 0.6793(3) 0.057(2) Uani 1 d . . .
H43A H 0.6459 0.4697 0.6702 0.085 Uiso 1 calc R . .
H43B H 0.5104 0.4418 0.6449 0.085 Uiso 1 calc R . .
H43C H 0.6159 0.3897 0.6767 0.085 Uiso 1 calc R . .
Nd2 Nd 0.04936(2) 0.129125(12) 0.201135(13) 0.01707(6) Uani 1 d . . .
O51 O -0.0742(4) 0.1403(2) 0.0841(2) 0.0305(10) Uani 1 d . . .
H51A H -0.146(6) 0.158(3) 0.078(3) 0.046 Uiso 1 d . . .
H51B H -0.044(8) 0.144(4) 0.066(4) 0.046 Uiso 1 d . . .
O52 O 0.1996(3) 0.03801(19) 0.2522(2) 0.0263(8) Uani 1 d . . .
H52A H 0.251(6) 0.059(3) 0.276(3) 0.040 Uiso 1 d . . .
H52B H 0.182(6) 0.005(3) 0.270(3) 0.040 Uiso 1 d . . .
O53 O -0.1234(4) 0.2022(2) 0.2245(2) 0.0335(10) Uani 1 d . . .
H53A H -0.154(7) 0.186(4) 0.239(4) 0.050 Uiso 1 d . . .
H53B H -0.158(6) 0.232(4) 0.201(3) 0.050 Uiso 1 d . . .
O54 O 0.2053(4) 0.1141(2) 0.1262(3) 0.0444(12) Uani 1 d . . .
H54A H 0.236(7) 0.146(4) 0.110(4) 0.067 Uiso 1 d . . .
H54B H 0.228(7) 0.075(4) 0.119(4) 0.067 Uiso 1 d . . .
O55 O 0.0835(4) 0.2462(2) 0.1517(2) 0.0306(9) Uani 1 d . . .
H55A H 0.134(6) 0.269(4) 0.165(3) 0.046 Uiso 1 d . . .
H55B H 0.038(7) 0.248(4) 0.127(4) 0.046 Uiso 1 d . . .
O56 O -0.0562(5) 0.0221(2) 0.1684(2) 0.0468(12) Uani 1 d . . .
H56A H -0.049(7) -0.016(4) 0.195(4) 0.070 Uiso 1 d . . .
H56B H -0.099(7) 0.010(4) 0.129(4) 0.070 Uiso 1 d . . .
W1 W 0.538409(15) 0.161783(8) 0.646691(8) 0.01125(4) Uani 1 d . . .
C31 C 0.4806(4) 0.5516(2) 0.8680(2) 0.0155(9) Uani 1 d . . .
C32 C 0.5367(4) 0.3641(2) 1.0393(2) 0.0157(9) Uani 1 d . . .
C33 C 0.5589(4) 0.2428(2) 0.7225(2) 0.0182(9) Uani 1 d . . .
C34 C 0.3548(4) 0.1429(2) 0.6720(2) 0.0203(10) Uani 1 d . . .
N34 N 0.2577(4) 0.1344(2) 0.6876(3) 0.0341(11) Uani 1 d . . .
C35 C 0.7276(4) 0.1273(2) 0.6635(2) 0.0205(10) Uani 1 d . . .
N35 N 0.8290(4) 0.1078(3) 0.6733(3) 0.0366(11) Uani 1 d . . .
C36 C 0.5688(4) 0.1138(2) 0.7496(2) 0.0188(9) Uani 1 d . . .
N36 N 0.5852(5) 0.0860(2) 0.8024(2) 0.0343(11) Uani 1 d . . .
C37 C 0.6494(4) 0.2420(2) 0.6060(2) 0.0187(9) Uani 1 d . . .
N37 N 0.7100(4) 0.2828(2) 0.5851(2) 0.0249(9) Uani 1 d . . .
C38 C 0.4085(5) 0.2372(2) 0.5943(2) 0.0232(10) Uani 1 d . . .
N38 N 0.3387(4) 0.2779(3) 0.5690(3) 0.0383(12) Uani 1 d . . .
O61 O 0.2590(4) 0.9820(2) 0.0889(2) 0.0382(9) Uani 1 d . . .
H61 H 0.3199 0.9657 0.1143 0.057 Uiso 1 calc R . .
C61 C 0.1675(15) 0.9404(11) 0.0873(9) 0.198(8) Uani 1 d . . .
H61A H 0.1327 0.9593 0.1270 0.238 Uiso 1 calc R . .
H61B H 0.2136 0.8994 0.1064 0.238 Uiso 1 calc R . .
C62 C 0.0415(9) 0.8999(6) 0.0488(5) 0.092(3) Uani 1 d . . .
H62A H 0.0105 0.8692 0.0818 0.138 Uiso 1 calc R . .
H62B H 0.0619 0.8730 0.0099 0.138 Uiso 1 calc R . .
H62C H -0.0214 0.9339 0.0322 0.138 Uiso 1 calc R . .
O63 O 0.9122(4) 0.1829(2) 0.5444(2) 0.0362(10) Uani 1 d . . .
H63A H 0.867(6) 0.168(4) 0.579(4) 0.054 Uiso 1 d . . .
H63B H 0.950(7) 0.156(4) 0.546(4) 0.054 Uiso 1 d . . .
O64 O 0.1838(4) 0.4650(2) 0.4494(2) 0.0408(10) Uani 1 d . . .
H64A H 0.239(7) 0.445(4) 0.437(4) 0.061 Uiso 1 d . . .
H64B H 0.227(6) 0.489(4) 0.490(4) 0.061 Uiso 1 d . . .
O65 O 0.0623(4) 0.0970(2) 0.7632(2) 0.0369(10) Uani 1 d . . .
H65A H 0.115(7) 0.107(4) 0.741(4) 0.055 Uiso 1 d . . .
H65B H -0.004(7) 0.107(4) 0.735(4) 0.055 Uiso 1 d . . .
O66 O 0.0890(8) 0.3261(5) 0.4862(4) 0.127(3) Uani 1 d . . .

loop_
_atom_site_aniso_label
_atom_site_aniso_U_11
_atom_site_aniso_U_22
_atom_site_aniso_U_33
_atom_site_aniso_U_23
_atom_site_aniso_U_13
_atom_site_aniso_U_12
Nd1 0.01493(12) 0.01023(10) 0.01033(11) -0.00136(8) 0.00155(8) -0.00081(8)
N10 0.020(2) 0.0190(19) 0.0169(19) -0.0035(15) 0.0026(16) -0.0022(15)
C11 0.022(3) 0.026(3) 0.022(3) -0.0093(19) 0.005(2) -0.0026(19)
C12 0.023(3) 0.022(2) 0.022(3) -0.0057(18) -0.002(2) 0.0001(18)
N13 0.026(2) 0.022(2) 0.023(2) -0.0041(16) -0.0028(17) -0.0034(16)
C14 0.022(2) 0.022(2) 0.019(2) 0.0002(18) 0.0006(19) -0.0062(18)
C15 0.018(2) 0.016(2) 0.017(2) -0.0015(16) 0.0004(18) -0.0012(17)
C16 0.036(3) 0.033(3) 0.036(3) -0.021(2) 0.004(2) -0.004(2)
C17 0.017(2) 0.019(2) 0.017(2) 0.0010(17) -0.0003(18) 0.0002(17)
O18 0.0184(18) 0.035(2) 0.0267(19) -0.0110(15) 0.0065(14) -0.0066(14)
O19 0.0195(17) 0.0299(18) 0.0222(18) -0.0101(14) 0.0061(14) -0.0046(14)
N20 0.020(2) 0.0143(18) 0.0139(19) -0.0027(14) -0.0006(15) -0.0015(14)
C21 0.021(2) 0.021(2) 0.019(2) 0.0013(18) -0.0015(19) 0.0003(18)
C22 0.030(3) 0.016(2) 0.019(2) -0.0008(17) 0.003(2) 0.0015(18)
N23 0.032(2) 0.019(2) 0.029(2) 0.0041(16) -0.0002(19) -0.0062(17)
C24 0.023(3) 0.022(2) 0.028(3) 0.002(2) -0.005(2) -0.0058(19)
C25 0.020(2) 0.018(2) 0.014(2) -0.0005(16) -0.0007(18) -0.0034(17)
C26 0.041(3) 0.019(2) 0.033(3) 0.008(2) 0.001(2) 0.002(2)
C27 0.020(2) 0.015(2) 0.020(2) -0.0020(17) 0.0021(19) 0.0015(17)
O28 0.0182(18) 0.0227(18) 0.039(2) 0.0030(15) -0.0093(15) -0.0048(13)
O29 0.0178(17) 0.0169(16) 0.0288(19) 0.0031(13) -0.0027(14) -0.0025(12)
N31 0.031(2) 0.0155(19) 0.0147(19) 0.0013(14) 0.0051(16) 0.0024(16)
N32 0.037(2) 0.0134(18) 0.016(2) -0.0003(15) 0.0058(17) -0.0007(16)
N33 0.035(2) 0.018(2) 0.020(2) -0.0052(16) 0.0081(18) -0.0049(17)
O41 0.0224(18) 0.0244(18) 0.032(2) 0.0056(15) 0.0002(15) 0.0030(14)
C42A 0.042(7) 0.046(7) 0.031(6) -0.005(5) 0.001(5) 0.003(5)
C42B 0.057(9) 0.083(11) 0.050(8) 0.028(8) 0.015(7) 0.036(8)
O43 0.051(2) 0.0290(19) 0.0176(18) 0.0061(14) 0.0131(16) 0.0117(17)
C43 0.096(6) 0.056(4) 0.022(3) 0.012(3) 0.021(3) 0.031(4)
Nd2 0.01404(12) 0.01739(12) 0.01952(13) 0.00130(9) 0.00157(9) -0.00108(9)
O51 0.032(3) 0.035(2) 0.023(2) 0.0003(16) 0.0017(17) 0.0091(18)
O52 0.0224(19) 0.0195(18) 0.036(2) 0.0022(15) -0.0010(15) -0.0009(14)
O53 0.032(2) 0.037(2) 0.034(2) 0.0183(17) 0.0139(17) 0.0145(18)
O54 0.045(3) 0.028(2) 0.070(3) 0.014(2) 0.041(2) 0.0075(19)
O55 0.026(2) 0.0244(19) 0.040(3) 0.0056(17) -0.0016(17) -0.0073(16)
O56 0.068(3) 0.034(2) 0.032(2) 0.0084(18) -0.014(2) -0.024(2)
W1 0.01386(9) 0.00972(7) 0.01032(8) -0.00147(6) 0.00228(6) -0.00025(6)
C31 0.021(2) 0.016(2) 0.009(2) -0.0017(15) 0.0028(17) 0.0008(17)
C32 0.023(2) 0.0093(19) 0.015(2) -0.0016(15) 0.0021(18) -0.0001(16)
C33 0.020(2) 0.018(2) 0.017(2) -0.0007(17) 0.0057(18) -0.0007(17)
C34 0.024(3) 0.014(2) 0.023(2) 0.0020(17) 0.004(2) 0.0003(17)
N34 0.023(2) 0.037(3) 0.043(3) 0.004(2) 0.011(2) -0.0002(19)
C35 0.022(3) 0.019(2) 0.021(2) 0.0029(18) 0.0047(19) -0.0014(18)
N35 0.025(3) 0.043(3) 0.042(3) 0.013(2) 0.005(2) 0.007(2)
C36 0.026(3) 0.016(2) 0.014(2) -0.0037(17) 0.0018(19) 0.0002(18)
N36 0.051(3) 0.030(2) 0.022(2) 0.0043(19) 0.006(2) 0.007(2)
C37 0.021(2) 0.016(2) 0.018(2) -0.0023(17) 0.0003(19) 0.0005(17)
N37 0.024(2) 0.025(2) 0.026(2) 0.0008(17) 0.0050(18) -0.0057(17)
C38 0.025(3) 0.024(2) 0.023(3) 0.0064(19) 0.012(2) 0.0044(19)
N38 0.035(3) 0.039(3) 0.045(3) 0.021(2) 0.018(2) 0.017(2)
O61 0.042(2) 0.038(2) 0.034(2) 0.0020(17) 0.0031(19) 0.0017(18)
C61 0.151(15) 0.27(2) 0.155(15) -0.026(15) -0.024(12) -0.015(16)
C62 0.096(8) 0.098(8) 0.082(7) -0.005(6) 0.014(6) 0.016(6)
O63 0.032(2) 0.031(2) 0.047(3) 0.0013(18) 0.0088(19) 0.0103(16)
O64 0.039(2) 0.048(3) 0.033(2) -0.0075(19) 0.0001(19) 0.0188(19)
O65 0.029(2) 0.045(2) 0.036(2) 0.0117(18) 0.0004(17) -0.0117(18)
O66 0.134(7) 0.146(8) 0.101(6) -0.015(5) 0.021(5) 0.000(6)

loop_
_atom_type_symbol
_atom_type_description
_atom_type_scat_dispersion_real
_atom_type_scat_dispersion_imag
_atom_type_scat_source
C C 0.0033 0.0016 'International Tables Vol C Tables 4.2.6.8 and 6.1.1.4'
H H 0.0000 0.0000 'International Tables Vol C Tables 4.2.6.8 and 6.1.1.4'
N N 0.0061 0.0033 'International Tables Vol C Tables 4.2.6.8 and 6.1.1.4'
O O 0.0106 0.0060 'International Tables Vol C Tables 4.2.6.8 and 6.1.1.4'
Nd Nd -0.1943 3.0179 'International Tables Vol C Tables 4.2.6.8 and 6.1.1.4'
W W -0.8490 6.8722 'International Tables Vol C Tables 4.2.6.8 and 6.1.1.4'

loop_
_geom_angle_atom_site_label_1
_geom_angle_atom_site_label_2
_geom_angle_atom_site_label_3
_geom_angle
_geom_angle_site_symmetry_1
_geom_angle_site_symmetry_3
_geom_angle_publ_flag
O29 Nd1 O19 137.13(11) . . y
O29 Nd1 N33 76.52(12) . . y
O19 Nd1 N33 72.44(12) . . y
O29 Nd1 O41 135.78(11) . . y
O19 Nd1 O41 69.73(11) . . y
N33 Nd1 O41 84.82(13) . . y
O29 Nd1 N32 91.77(12) . . y
O19 Nd1 N32 131.07(12) . . y
N33 Nd1 N32 136.46(12) . . y
O41 Nd1 N32 74.82(12) . . y
O29 Nd1 N31 72.56(12) . . y
O19 Nd1 N31 112.49(12) . . y
N33 Nd1 N31 136.47(13) . . y
O41 Nd1 N31 138.47(12) . . y
N32 Nd1 N31 74.80(12) . . y
O29 Nd1 O43 74.86(12) . . y
O19 Nd1 O43 69.76(12) . . y
N33 Nd1 O43 76.60(12) . . y
O41 Nd1 O43 138.87(11) . . y
N32 Nd1 O43 141.03(12) . . y
N31 Nd1 O43 66.31(11) . . y
O29 Nd1 N10 142.34(11) . . y
O19 Nd1 N10 62.42(11) . . y
N33 Nd1 N10 134.68(12) . . y
O41 Nd1 N10 76.48(11) . . y
N32 Nd1 N10 77.46(12) . . y
N31 Nd1 N10 69.80(12) . . y
O43 Nd1 N10 91.00(12) . . y
O29 Nd1 N20 62.44(11) . . y
O19 Nd1 N20 127.73(11) . . y
N33 Nd1 N20 68.45(12) . . y
O41 Nd1 N20 73.46(11) . . y
N32 Nd1 N20 68.99(11) . . y
N31 Nd1 N20 119.70(12) . . y
O43 Nd1 N20 129.40(12) . . y
N10 Nd1 N20 139.52(11) . . y
C11 N10 C15 116.5(4) . . y
C11 N10 Nd1 126.5(3) . . y
C15 N10 Nd1 116.2(3) . . y
N10 C11 C12 122.7(4) . . y
N10 C11 H11 118.6 . . ?
C12 C11 H11 118.6 . . ?
N13 C12 C11 120.0(4) . . y
N13 C12 C16 118.8(4) . . y
C11 C12 C16 121.2(4) . . y
C14 N13 C12 118.1(4) . . y
N13 C14 C15 121.3(4) . . y
N13 C14 H14 119.4 . . ?
C15 C14 H14 119.4 . . ?
N10 C15 C14 121.3(4) . . y
N10 C15 C17 116.3(4) . . y
C14 C15 C17 122.4(4) . . y
C12 C16 H16A 109.5 . . ?
C12 C16 H16B 109.5 . . ?
H16A C16 H16B 109.5 . . ?
C12 C16 H16C 109.5 . . ?
H16A C16 H16C 109.5 . . ?
H16B C16 H16C 109.5 . . ?
O19 C17 O18 124.9(4) . . y
O19 C17 C15 116.8(4) . . y
O18 C17 C15 118.4(4) . . y
C17 O18 Nd2 136.8(3) . 4_666 y
C17 O19 Nd1 127.5(3) . . y
C21 N20 C25 117.4(4) . . y
C21 N20 Nd1 126.7(3) . . y
C25 N20 Nd1 115.9(3) . . y
N20 C21 C22 122.3(4) . . y
N20 C21 H21 118.8 . . ?
C22 C21 H21 118.8 . . ?
N23 C22 C21 120.3(4) . . y
N23 C22 C26 118.4(4) . . y
C21 C22 C26 121.3(4) . . y
C22 N23 C24 117.5(4) . . y
N23 C24 C25 121.8(4) . . y
N23 C24 H24 119.1 . . ?
C25 C24 H24 119.1 . . ?
N20 C25 C24 120.7(4) . . y
N20 C25 C27 116.6(4) . . y
C24 C25 C27 122.7(4) . . y
C22 C26 H26A 109.5 . . ?
C22 C26 H26B 109.5 . . ?
H26A C26 H26B 109.5 . . ?
C22 C26 H26C 109.5 . . ?
H26A C26 H26C 109.5 . . ?
H26B C26 H26C 109.5 . . ?
O28 C27 O29 124.9(4) . . y
O28 C27 C25 118.2(4) . . y
O29 C27 C25 116.9(4) . . y
C27 O28 Nd2 138.1(3) . 4_566 y
C27 O29 Nd1 127.0(3) . . y
C31 N31 Nd1 154.8(3) . . y
C32 N32 Nd1 165.7(3) . . y
C33 N33 Nd1 171.1(4) . . y
C41 O41 Nd1 123.4(16) . . y
O41 C41 C42A 162(2) . . y
O41 C41 C42B 130(2) . . y
C42A C41 C42B 63.7(11) . . y
O41 C41 H41A 95.4 . . ?
C42A C41 H41A 95.4 . . ?
C42B C41 H41A 88.3 . . ?
O41 C41 H41B 95.4 . . ?
C42A C41 H41B 95.4 . . ?
C42B C41 H41B 36.5 . . ?
H41A C41 H41B 103.3 . . ?
C41 C42A H42A 109.5 . . ?
C41 C42A H42B 109.5 . . ?
C41 C42A H42C 109.5 . . ?
C41 C42B H42D 109.5 . . ?
C41 C42B H42E 109.5 . . ?
H42D C42B H42E 109.5 . . ?
C41 C42B H42F 109.5 . . ?
H42D C42B H42F 109.5 . . ?
H42E C42B H42F 109.5 . . ?
C43 O43 Nd1 131.8(3) . . y
O43 C43 H43A 109.5 . . ?
O43 C43 H43B 109.5 . . ?
H43A C43 H43B 109.5 . . ?
O43 C43 H43C 109.5 . . ?
H43A C43 H43C 109.5 . . ?
H43B C43 H43C 109.5 . . ?
O28 Nd2 O56 149.02(13) 4_565 . y
O28 Nd2 O54 91.84(15) 4_565 . y
O56 Nd2 O54 95.18(17) . . y
O28 Nd2 O53 90.49(14) 4_565 . y
O56 Nd2 O53 100.94(17) . . y
O54 Nd2 O53 144.20(14) . . y
O28 Nd2 O51 141.10(14) 4_565 . y
O56 Nd2 O51 69.84(15) . . y
O54 Nd2 O51 78.08(15) . . y
O53 Nd2 O51 77.87(14) . . y
O28 Nd2 O18 84.01(12) 4_565 4_465 y
O56 Nd2 O18 72.45(14) . 4_465 y
O54 Nd2 O18 143.27(13) . 4_465 y
O53 Nd2 O18 72.47(12) . 4_465 y
O51 Nd2 O18 125.64(12) . 4_465 y
O28 Nd2 O55 70.93(13) 4_565 . y
O56 Nd2 O55 139.90(14) . . y
O54 Nd2 O55 73.65(14) . . y
O53 Nd2 O55 73.44(13) . . y
O51 Nd2 O55 70.18(14) . . y
O18 Nd2 O55 137.06(13) 4_465 . y
O28 Nd2 O52 77.43(12) 4_565 . y
O56 Nd2 O52 76.41(14) . . y
O54 Nd2 O52 71.17(14) . . y
O53 Nd2 O52 143.71(13) . . y
O51 Nd2 O52 131.42(13) . . y
O18 Nd2 O52 72.31(12) 4_465 . y
O55 Nd2 O52 131.16(13) . . y
Nd2 O51 H51A 122(4) . . y
Nd2 O51 H51B 108(10) . . y
H51A O51 H51B 122(10) . . y
Nd2 O52 H52A 104(5) . . y
Nd2 O52 H52B 125(5) . . y
H52A O52 H52B 112(6) . . y
Nd2 O53 H53A 107(8) . . y
Nd2 O53 H53B 129(5) . . y
H53A O53 H53B 116(9) . . y
Nd2 O54 H54A 122(6) . . y
Nd2 O54 H54B 118(5) . . y
H54A O54 H54B 120(7) . . y
Nd2 O55 H55A 124(5) . . y
Nd2 O55 H55B 101(7) . . y
H55A O55 H55B 134(9) . . y
Nd2 O56 H56A 123(5) . . y
Nd2 O56 H56B 129(5) . . y
H56A O56 H56B 107(7) . . y
C33 W1 C32 145.79(16) . 4_565 y
C33 W1 C31 144.30(16) . 2_646 y
C32 W1 C31 69.77(15) 4_565 2_646 y
C33 W1 C35 96.86(18) . . y
C32 W1 C35 87.01(17) 4_565 . y
C31 W1 C35 77.70(17) 2_646 . y
C33 W1 C34 88.46(17) . . y
C32 W1 C34 107.80(17) 4_565 . y
C31 W1 C34 77.82(16) 2_646 . y
C35 W1 C34 144.63(17) . . y
C33 W1 C38 80.26(18) . . y
C32 W1 C38 77.68(17) 4_565 . y
C31 W1 C38 123.62(18) 2_646 . y
C35 W1 C38 145.44(17) . . y
C34 W1 C38 69.92(17) . . y
C33 W1 C37 74.03(16) . . y
C32 W1 C37 74.82(16) 4_565 . y
C31 W1 C37 134.41(16) 2_646 . y
C35 W1 C37 72.61(17) . . y
C34 W1 C37 141.61(16) . . y
C38 W1 C37 73.53(17) . . y
C33 W1 C36 71.96(16) . . y
C32 W1 C36 140.56(16) 4_565 . y
C31 W1 C36 72.69(16) 2_646 . y
C35 W1 C36 73.50(17) . . y
C34 W1 C36 75.07(17) . . y
C38 W1 C36 135.43(17) . . y
C37 W1 C36 127.80(17) . . y
N31 C31 W1 177.5(4) . 2_656 y
N32 C32 W1 175.0(4) . 4_566 y
N33 C33 W1 176.4(4) . . y
N34 C34 W1 177.6(4) . . y
N35 C35 W1 178.7(4) . . y
N36 C36 W1 177.2(4) . . y
N37 C37 W1 178.3(4) . . y
N38 C38 W1 177.4(4) . . y
C61 O61 H61 109.5 . . ?
O61 C61 C62 153.9(14) . . y
O61 C61 H61A 98.0 . . ?
C62 C61 H61A 98.0 . . ?
O61 C61 H61B 98.0 . . ?
C62 C61 H61B 98.0 . . ?
H61A C61 H61B 103.7 . . ?
C61 C62 H62A 109.5 . . ?
C61 C62 H62B 109.5 . . ?
H62A C62 H62B 109.5 . . ?
C61 C62 H62C 109.5 . . ?
H62A C62 H62C 109.5 . . ?
H62B C62 H62C 109.5 . . ?
H63A O63 H63B 95(7) . . y
H64A O64 H64B 100(7) . . y
H65A O65 H65B 101(7) . . y

loop_
_geom_bond_atom_site_label_1
_geom_bond_atom_site_label_2
_geom_bond_distance
_geom_bond_site_symmetry_2
_geom_bond_publ_flag
Nd1 O29 2.448(3) . y
Nd1 O19 2.465(3) . y
Nd1 N33 2.501(4) . y
Nd1 O41 2.512(3) . y
Nd1 N32 2.518(4) . y
Nd1 N31 2.527(4) . y
Nd1 O43 2.561(3) . y
Nd1 N10 2.680(4) . y
Nd1 N20 2.681(4) . y
N10 C11 1.339(6) . y
N10 C15 1.350(6) . y
C11 C12 1.392(6) . y
C11 H11 0.9400 . ?
C12 N13 1.343(6) . y
C12 C16 1.495(6) . y
N13 C14 1.339(6) . y
C14 C15 1.391(6) . y
C14 H14 0.9400 . ?
C15 C17 1.500(6) . y
C16 H16A 0.9700 . ?
C16 H16B 0.9700 . ?
C16 H16C 0.9700 . ?
C17 O19 1.254(5) . y
C17 O18 1.256(5) . y
O18 Nd2 2.482(3) 4_666 y
N20 C21 1.320(6) . y
N20 C25 1.341(6) . y
C21 C22 1.402(6) . y
C21 H21 0.9400 . ?
C22 N23 1.331(6) . y
C22 C26 1.490(6) . y
N23 C24 1.340(6) . y
C24 C25 1.389(6) . y
C24 H24 0.9400 . ?
C25 C27 1.494(6) . y
C26 H26A 0.9700 . ?
C26 H26B 0.9700 . ?
C26 H26C 0.9700 . ?
C27 O28 1.259(6) . y
C27 O29 1.261(5) . y
O28 Nd2 2.384(3) 4_566 y
N31 C31 1.154(5) . y
N32 C32 1.157(6) . y
N33 C33 1.151(6) . y
O41 C41 1.38(2) . y
C41 C42A 1.553(18) . y
C41 C42B 1.594(18) . y
C41 H41A 0.9800 . ?
C41 H41B 0.9800 . ?
C42A H42A 0.9700 . ?
C42A H42B 0.9700 . ?
C42A H42C 0.9700 . ?
C42B H42D 0.9700 . ?
C42B H42E 0.9700 . ?
C42B H42F 0.9700 . ?
O43 C43 1.425(6) . y
C43 H43A 0.9700 . ?
C43 H43B 0.9700 . ?
C43 H43C 0.9700 . ?
Nd2 O28 2.384(3) 4_565 y
Nd2 O56 2.403(4) . y
Nd2 O54 2.416(4) . y
Nd2 O53 2.449(4) . y
Nd2 O51 2.481(4) . y
Nd2 O18 2.482(3) 4_465 y
Nd2 O55 2.502(4) . y
Nd2 O52 2.507(4) . y
O51 H51A 0.85(7) . y
O51 H51B 0.52(7) . y
O52 H52A 0.79(6) . y
O52 H52B 0.76(6) . y
O53 H53A 0.56(7) . y
O53 H53B 0.80(7) . y
O54 H54A 0.80(8) . y
O54 H54B 0.81(8) . y
O55 H55A 0.73(7) . y
O55 H55B 0.64(7) . y
O56 H56A 0.89(8) . y
O56 H56B 0.87(8) . y
W1 C33 2.136(4) . y
W1 C32 2.145(4) 4_565 y
W1 C31 2.148(4) 2_646 y
W1 C35 2.150(5) . y
W1 C34 2.165(5) . y
W1 C38 2.178(5) . y
W1 C37 2.182(5) . y
W1 C36 2.186(4) . y
C31 W1 2.148(4) 2_656 y
C32 W1 2.145(4) 4_566 y
C34 N34 1.156(6) . y
C35 N35 1.159(6) . y
C36 N36 1.151(6) . y
C37 N37 1.141(6) . y
C38 N38 1.153(6) . y
O61 C61 1.278(18) . y
O61 H61 0.8300 . ?
C61 C62 1.662(18) . y
C61 H61A 0.9800 . ?
C61 H61B 0.9800 . ?
C62 H62A 0.9700 . ?
C62 H62B 0.9700 . ?
C62 H62C 0.9700 . ?
O63 H63A 0.93(7) . y
O63 H63B 0.67(7) . y
O64 H64A 0.79(7) . y
O64 H64B 0.97(7) . y
O65 H65A 0.80(7) . y
O65 H65B 0.87(7) . y

loop_
_geom_hbond_atom_site_label_D
_geom_hbond_atom_site_label_H
_geom_hbond_atom_site_label_A
_geom_hbond_distance_DH
_geom_hbond_distance_HA
_geom_hbond_distance_DA
_geom_hbond_angle_DHA
_geom_hbond_site_symmetry_A
O51 H51A N37 0.85(7) 1.96(7) 2.786(6) 163(6) 4_465
O51 H51B O66 0.52(7) 2.35(7) 2.865(9) 174(12) 4_565
O52 H52A O29 0.79(6) 1.97(7) 2.739(5) 163(6) 4_565
O52 H52B N35 0.76(6) 2.45(7) 3.195(6) 168(6) 3_656
O53 H53A O19 0.56(7) 2.10(7) 2.647(5) 165(10) 4_465
O53 H53A O18 0.56(7) 2.66(8) 2.915(5) 112(9) 4_465
O53 H53B N37 0.80(7) 2.51(7) 3.052(6) 127(6) 4_465
O54 H54A N38 0.80(8) 2.06(8) 2.856(6) 172(8) 4_565
O54 H54B O61 0.81(8) 1.93(8) 2.734(6) 170(8) 1_545
O55 H55A N34 0.73(7) 2.30(7) 3.001(6) 163(7) 4_565
O55 H55B O51 0.64(7) 2.50(7) 2.865(6) 119(8) .
O55 H55B O63 0.64(7) 2.36(7) 2.930(6) 149(8) 4_465
O56 H56A O65 0.89(8) 1.78(8) 2.657(6) 168(7) 3_556
O56 H56B O64 0.87(8) 1.88(8) 2.733(6) 167(7) 2_545
O61 H61 N36 0.83 2.05 2.834(6) 157.4 3_666
O63 H63A N35 0.93(7) 2.26(7) 3.143(6) 157(6) .
O63 H63B N13 0.67(7) 2.14(7) 2.801(5) 175(9) 2_746
O64 H64A N23 0.79(7) 2.06(8) 2.797(6) 157(8) 4_565
O64 H64B O61 0.97(7) 1.99(7) 2.904(6) 156(6) 4_576
O65 H65A N34 0.80(7) 2.05(7) 2.856(6) 177(7) .
O65 H65B N35 0.87(7) 2.03(7) 2.880(6) 166(7) 1_455
